data_7014172
loop_
_publ_author_name
'Yoon, Il'
'Goto, Midori'
'Shimizu, Toshimi'
'Lee, Shim Sung'
'Asakawa, Masumi'

_publ_section_title
;
 Synthesis and characterisation of macrocyclic palladium(II)-sodium(I)
 complexes: generation of an unusual metal-mediated electron
 delocalisation.
;
_journal_issue 10
_journal_name_full 'Dalton transactions (Cambridge, England : 2003)'
_journal_page_first 1513
_journal_page_last 1515
_journal_paper_doi 10.1039/b402507e
_journal_year 2004
_chemical_formula_sum 'C71 H74 Cl8 N4 Na2 O26 Pd2'
_chemical_formula_weight 1941.72
_space_group_IT_number 14
_symmetry_cell_setting monoclinic
_symmetry_space_group_name_Hall '-P 2yn'
_symmetry_space_group_name_H-M 'P 1 21/n 1'
_atom_sites_solution_hydrogens geom
_atom_sites_solution_primary direct
_atom_sites_solution_secondary difmap
_audit_creation_method SHELXTL
_cell_angle_alpha 90.00
_cell_angle_beta 92.3220(10)
_cell_angle_gamma 90.00
_cell_formula_units_Z 4
_cell_length_a 13.6945(7)
_cell_length_b 24.8174(13)
_cell_length_c 23.0266(12)
_cell_measurement_reflns_used 60494
_cell_measurement_temperature 183(2)
_cell_measurement_theta_max 28.46
_cell_measurement_theta_min 1.64
_cell_volume 7819.4(7)
_computing_cell_refinement 'SAINT (Bruker, 1998)'
_computing_data_collection 'SMART (Bruker, 1998)'
_computing_data_reduction 'SHELXTL (Bruker, 2000)'
_computing_molecular_graphics SHELXTL
_computing_publication_material SHELXTL
_computing_structure_refinement SHELXTL
_computing_structure_solution SHELXTL
_diffrn_ambient_temperature 183(2)
_diffrn_measured_fraction_theta_full 0.989
_diffrn_measured_fraction_theta_max 0.989
_diffrn_measurement_device_type 'CCD area detector'
_diffrn_measurement_method 'phi and omega scans'
_diffrn_radiation_monochromator graphite
_diffrn_radiation_source 'fine-focus sealed tube'
_diffrn_radiation_type MoK\a
_diffrn_radiation_wavelength 0.71073
_diffrn_reflns_av_R_equivalents 0.1128
_diffrn_reflns_av_sigmaI/netI 0.1412
_diffrn_reflns_limit_h_max 18
_diffrn_reflns_limit_h_min -18
_diffrn_reflns_limit_k_max 33
_diffrn_reflns_limit_k_min -23
_diffrn_reflns_limit_l_max 30
_diffrn_reflns_limit_l_min -28
_diffrn_reflns_number 60494
_diffrn_reflns_theta_full 28.46
_diffrn_reflns_theta_max 28.46
_diffrn_reflns_theta_min 1.64
_exptl_absorpt_coefficient_mu 0.827
_exptl_absorpt_correction_T_max 0.9412
_exptl_absorpt_correction_T_min 0.8374
_exptl_absorpt_correction_type empirical
_exptl_absorpt_process_details '(SADABS; Sheldrick, 1998)'
_exptl_crystal_colour orange
_exptl_crystal_density_diffrn 1.649
_exptl_crystal_density_method 'not measured'
_exptl_crystal_description plate
_exptl_crystal_F_000 3944
_exptl_crystal_size_max 0.30
_exptl_crystal_size_mid 0.15
_exptl_crystal_size_min 0.10
_refine_diff_density_max 2.140
_refine_diff_density_min -0.986
_refine_diff_density_rms 0.189
_refine_ls_extinction_method none
_refine_ls_goodness_of_fit_ref 0.999
_refine_ls_hydrogen_treatment constr
_refine_ls_matrix_type full
_refine_ls_number_parameters 1018
_refine_ls_number_reflns 19553
_refine_ls_number_restraints 0
_refine_ls_restrained_S_all 0.999
_refine_ls_R_factor_all 0.1886
_refine_ls_R_factor_gt 0.0865
_refine_ls_shift/su_max 0.001
_refine_ls_shift/su_mean 0.000
_refine_ls_structure_factor_coef Fsqd
_refine_ls_weighting_details 'calc w=1/[\s^2^(Fo^2^)+(0.1423P)^2^+0.0000P] where P=(Fo^2^+2Fc^2^)/3'
_refine_ls_weighting_scheme calc
_refine_ls_wR_factor_gt 0.2176
_refine_ls_wR_factor_ref 0.2723
_reflns_number_gt 9002
_reflns_number_total 19553
_reflns_threshold_expression >2sigma(I)
_cod_data_source_file b402507e.txt
_cod_data_source_block 2
_cod_depositor_comments
;
The following automatic conversions were performed:
'_symmetry_cell_setting' value 'Monoclinic' changed to 'monoclinic'
according to '/home/saulius/struct/CIF-dictionaries/cif_core.dic'
dictionary named 'cif_core.dic' version 2.4.1 from
2010-06-29.

'_exptl_absorpt_correction_type' value 'Empirical' changed to
'empirical' according to
'/home/saulius/struct/CIF-dictionaries/cif_core.dic' dictionary named
'cif_core.dic' version 2.4.1 from 2010-06-29.

Automatic conversion script
Id: cif_fix_enum 1527 2010-12-29 10:47:43Z saulius 
;
_cod_original_sg_symbol_H-M P2(1)/n
_cod_database_code 7014172

loop_
_symmetry_equiv_pos_as_xyz
'x, y, z'
'-x+1/2, y+1/2, -z+1/2'
'-x, -y, -z'
'x-1/2, -y-1/2, z-1/2'

loop_
_atom_site_label
_atom_site_type_symbol
_atom_site_fract_x
_atom_site_fract_y
_atom_site_fract_z
_atom_site_U_iso_or_equiv
_atom_site_adp_type
_atom_site_occupancy
_atom_site_symmetry_multiplicity
_atom_site_calc_flag
_atom_site_refinement_flags
_atom_site_disorder_assembly
_atom_site_disorder_group
Pd1 Pd 0.38862(4) 0.53208(3) 0.49596(3) 0.03505(18) Uani 1 1 d . . .
Pd2 Pd 0.12724(4) 0.51038(3) 0.47952(3) 0.03445(17) Uani 1 1 d . . .
Cl1 Cl 0.19978(19) 0.29565(11) 0.64500(10) 0.0612(6) Uani 1 1 d . . .
Cl2 Cl 0.6850(3) 0.1447(3) 0.72454(17) 0.155(2) Uani 1 1 d . . .
Cl3 Cl 0.7539(12) 0.8316(5) 0.5405(5) 0.428(11) Uani 1 1 d . . .
Cl4 Cl 0.7998(4) 0.7930(2) 0.6530(2) 0.148(2) Uani 1 1 d . . .
Cl5 Cl 0.1725(3) 1.11770(15) 0.66618(14) 0.0920(10) Uani 1 1 d . . .
Cl6 Cl 0.3809(3) 1.13479(14) 0.65618(14) 0.0887(10) Uani 1 1 d . . .
Cl7 Cl 0.9048(3) -0.0132(3) 0.6356(2) 0.194(3) Uani 1 1 d . . .
Cl8 Cl 0.7022(4) -0.0209(4) 0.6130(3) 0.260(5) Uani 1 1 d . . .
Na1 Na 0.3725(2) 0.77302(14) 0.56585(14) 0.0473(8) Uani 1 1 d . . .
Na2 Na 0.22652(18) 0.64456(10) 0.51352(10) 0.0230(6) Uani 1 1 d . . .
O1W O 0.2052(4) 0.7492(3) 0.5514(3) 0.0562(17) Uani 1 1 d . . .
O2W O 0.4132(5) 0.6851(3) 0.5418(3) 0.0606(18) Uani 1 1 d . . .
O1 O 0.4083(4) 0.6020(2) 0.4549(2) 0.0403(13) Uani 1 1 d . . .
O2 O 0.4580(4) 0.6953(2) 0.4178(2) 0.0490(15) Uani 1 1 d . . .
O3 O 0.4454(4) 0.7982(2) 0.4785(3) 0.0508(15) Uani 1 1 d . . .
O4 O 0.3240(5) 0.8677(3) 0.5339(3) 0.0568(16) Uani 1 1 d . . .
O5 O 0.3830(5) 0.8500(3) 0.6405(3) 0.0547(16) Uani 1 1 d . . .
O6 O 0.4468(4) 0.7485(2) 0.6573(2) 0.0468(14) Uani 1 1 d . . .
O7 O 0.4774(4) 0.6338(2) 0.6533(2) 0.0399(13) Uani 1 1 d . . .
O8 O 0.4168(4) 0.5730(2) 0.5691(2) 0.0355(12) Uani 1 1 d . . .
O9 O 0.1527(4) 0.5777(2) 0.4370(2) 0.0408(13) Uani 1 1 d . . .
O10 O 0.1956(6) 0.6716(3) 0.3980(4) 0.076(2) Uani 1 1 d . . .
O11 O 0.0959(6) 0.7658(3) 0.4345(3) 0.078(2) Uani 1 1 d . . .
O12 O 0.0486(7) 0.8452(4) 0.5139(3) 0.097(3) Uani 1 1 d . . .
O13 O 0.0933(5) 0.8383(2) 0.6242(3) 0.0557(16) Uani 1 1 d . . .
O14 O 0.1603(4) 0.7409(2) 0.6727(2) 0.0417(13) Uani 1 1 d . . .
O15 O 0.2066(4) 0.6218(2) 0.6297(2) 0.0395(13) Uani 1 1 d . . .
O16 O 0.1587(4) 0.5537(2) 0.5502(2) 0.0355(12) Uani 1 1 d . . .
O17 O 0.2653(7) 0.3400(4) 0.6565(5) 0.121(4) Uani 1 1 d . . .
O18 O 0.2189(8) 0.2553(4) 0.6860(3) 0.111(4) Uani 1 1 d . . .
O19 O 0.2146(6) 0.2742(3) 0.5886(3) 0.076(2) Uani 1 1 d . . .
O20 O 0.1023(6) 0.3149(3) 0.6494(3) 0.080(2) Uani 1 1 d . . .
O21 O 0.7115(12) 0.1394(8) 0.6701(5) 0.219(9) Uani 1 1 d . . .
O22 O 0.7076(13) 0.1025(8) 0.7570(6) 0.221(9) Uani 1 1 d . . .
O23 O 0.7366(12) 0.1858(9) 0.7518(6) 0.205(8) Uani 1 1 d . . .
O24 O 0.5922(12) 0.1523(15) 0.7255(8) 0.41(2) Uani 1 1 d . . .
N1 N 0.3655(5) 0.4631(3) 0.5344(3) 0.0412(16) Uani 1 1 d . . .
N2 N 0.3601(4) 0.4911(3) 0.4242(3) 0.0369(15) Uani 1 1 d . . .
N3 N 0.0992(5) 0.4440(3) 0.5212(3) 0.0376(15) Uani 1 1 d . . .
N4 N 0.0979(4) 0.4668(3) 0.4101(3) 0.0387(16) Uani 1 1 d . . .
C1 C 0.3400(5) 0.4214(3) 0.4937(4) 0.043(2) Uani 1 1 d . . .
C2 C 0.3206(6) 0.3680(4) 0.5089(5) 0.053(2) Uani 1 1 d . . .
H2 H 0.3284 0.3565 0.5487 0.063 Uiso 1 1 calc R . .
C3 C 0.2900(6) 0.3317(4) 0.4659(5) 0.059(3) Uani 1 1 d . . .
H3 H 0.2720 0.2956 0.4763 0.070 Uiso 1 1 calc R . .
C4 C 0.2852(6) 0.3472(4) 0.4084(5) 0.059(3) Uani 1 1 d . . .
H4 H 0.2655 0.3215 0.3791 0.071 Uiso 1 1 calc R . .
C5 C 0.3085(6) 0.3994(4) 0.3920(4) 0.051(2) Uani 1 1 d . . .
H5 H 0.3053 0.4097 0.3518 0.061 Uiso 1 1 calc R . .
C6 C 0.3366(5) 0.4367(4) 0.4350(4) 0.050(2) Uani 1 1 d . . .
C7 C 0.3633(6) 0.5115(4) 0.3720(4) 0.045(2) Uani 1 1 d . . .
H7 H 0.3482 0.4875 0.3402 0.054 Uiso 1 1 calc R . .
C8 C 0.3867(5) 0.5654(4) 0.3570(4) 0.042(2) Uani 1 1 d . . .
C9 C 0.3906(6) 0.5775(4) 0.2976(4) 0.046(2) Uani 1 1 d . . .
H9 H 0.3758 0.5494 0.2699 0.056 Uiso 1 1 calc R . .
C10 C 0.4141(7) 0.6264(5) 0.2777(4) 0.063(3) Uani 1 1 d . . .
H10 H 0.4137 0.6330 0.2366 0.075 Uiso 1 1 calc R . .
C11 C 0.4391(7) 0.6676(4) 0.3167(4) 0.053(2) Uani 1 1 d . . .
H11 H 0.4582 0.7024 0.3029 0.063 Uiso 1 1 calc R . .
C12 C 0.4359(6) 0.6575(4) 0.3758(4) 0.044(2) Uani 1 1 d . . .
C13 C 0.4092(5) 0.6070(4) 0.3985(4) 0.0406(19) Uani 1 1 d . . .
C14 C 0.5099(6) 0.7424(4) 0.4012(4) 0.050(2) Uani 1 1 d . . .
H14A H 0.4709 0.7635 0.3741 0.060 Uiso 1 1 calc R . .
H14B H 0.5696 0.7327 0.3835 0.060 Uiso 1 1 calc R . .
C15 C 0.5313(6) 0.7740(4) 0.4572(4) 0.051(2) Uani 1 1 d . . .
H15A H 0.5592 0.7503 0.4863 0.061 Uiso 1 1 calc R . .
H15B H 0.5784 0.8016 0.4500 0.061 Uiso 1 1 calc R . .
C16 C 0.4211(8) 0.8479(4) 0.4526(4) 0.062(3) Uani 1 1 d . . .
H16A H 0.4186 0.8445 0.4111 0.074 Uiso 1 1 calc R . .
H16B H 0.4694 0.8745 0.4635 0.074 Uiso 1 1 calc R . .
C17 C 0.3232(8) 0.8645(5) 0.4733(4) 0.066(3) Uani 1 1 d . . .
H17A H 0.3057 0.8989 0.4570 0.079 Uiso 1 1 calc R . .
H17B H 0.2749 0.8388 0.4601 0.079 Uiso 1 1 calc R . .
C18 C 0.3702(7) 0.9099(4) 0.5613(4) 0.054(2) Uani 1 1 d . . .
C19 C 0.3855(9) 0.9599(4) 0.5375(5) 0.072(3) Uani 1 1 d . . .
H19 H 0.3672 0.9664 0.4974 0.086 Uiso 1 1 calc R . .
C20 C 0.4269(10) 1.0009(5) 0.5710(7) 0.090(4) Uani 1 1 d . . .
H20 H 0.4350 1.0360 0.5544 0.108 Uiso 1 1 calc R . .
C21 C 0.4560(10) 0.9915(5) 0.6268(7) 0.080(4) Uani 1 1 d . . .
H21 H 0.4853 1.0203 0.6492 0.096 Uiso 1 1 calc R . .
C22 C 0.4450(8) 0.9420(4) 0.6525(5) 0.064(3) Uani 1 1 d . . .
H22 H 0.4683 0.9358 0.6918 0.077 Uiso 1 1 calc R . .
C23 C 0.3994(7) 0.9009(4) 0.6204(4) 0.054(2) Uani 1 1 d . . .
C24 C 0.4270(8) 0.8358(4) 0.6959(4) 0.057(2) Uani 1 1 d . . .
H24A H 0.3986 0.8564 0.7262 0.069 Uiso 1 1 calc R . .
H24B H 0.4960 0.8428 0.6967 0.069 Uiso 1 1 calc R . .
C25 C 0.4087(7) 0.7792(4) 0.7039(4) 0.057(2) Uani 1 1 d . . .
H25A H 0.4389 0.7676 0.7401 0.069 Uiso 1 1 calc R . .
H25B H 0.3396 0.7732 0.7055 0.069 Uiso 1 1 calc R . .
C26 C 0.5364(6) 0.7225(4) 0.6711(4) 0.052(2) Uani 1 1 d . . .
H26A H 0.5743 0.7443 0.6980 0.063 Uiso 1 1 calc R . .
H26B H 0.5725 0.7188 0.6365 0.063 Uiso 1 1 calc R . .
C27 C 0.5212(6) 0.6674(4) 0.6975(4) 0.048(2) Uani 1 1 d . . .
H27A H 0.5826 0.6525 0.7111 0.058 Uiso 1 1 calc R . .
H27B H 0.4793 0.6700 0.7298 0.058 Uiso 1 1 calc R . .
C28 C 0.4538(6) 0.5823(4) 0.6691(4) 0.042(2) Uani 1 1 d . . .
C29 C 0.4597(6) 0.5621(4) 0.7235(4) 0.047(2) Uani 1 1 d . . .
H29 H 0.4866 0.5841 0.7545 0.056 Uiso 1 1 calc R . .
C30 C 0.4267(7) 0.5086(4) 0.7363(4) 0.054(2) Uani 1 1 d . . .
H30 H 0.4276 0.4956 0.7756 0.065 Uiso 1 1 calc R . .
C31 C 0.3946(6) 0.4773(4) 0.6921(4) 0.047(2) Uani 1 1 d . . .
H31 H 0.3728 0.4414 0.7002 0.057 Uiso 1 1 calc R . .
C32 C 0.3918(5) 0.4960(3) 0.6325(4) 0.0404(19) Uani 1 1 d . . .
C33 C 0.4187(5) 0.5496(3) 0.6206(4) 0.0391(19) Uani 1 1 d . . .
C34 C 0.3667(6) 0.4574(3) 0.5903(4) 0.043(2) Uani 1 1 d . . .
H34 H 0.3481 0.4227 0.6044 0.052 Uiso 1 1 calc R . .
C35 C 0.0720(5) 0.4002(3) 0.4839(4) 0.0370(18) Uani 1 1 d . . .
C36 C 0.0444(6) 0.3502(3) 0.5016(4) 0.049(2) Uani 1 1 d . . .
H36 H 0.0409 0.3423 0.5422 0.059 Uiso 1 1 calc R . .
C37 C 0.0212(7) 0.3099(4) 0.4600(5) 0.059(3) Uani 1 1 d . . .
H37 H 0.0028 0.2745 0.4722 0.071 Uiso 1 1 calc R . .
C38 C 0.0252(7) 0.3220(4) 0.4014(5) 0.057(2) Uani 1 1 d . . .
H38 H 0.0104 0.2945 0.3730 0.068 Uiso 1 1 calc R . .
C39 C 0.0497(6) 0.3720(4) 0.3836(4) 0.052(2) Uani 1 1 d . . .
H39 H 0.0518 0.3798 0.3428 0.063 Uiso 1 1 calc R . .
C40 C 0.0719(5) 0.4119(3) 0.4241(4) 0.042(2) Uani 1 1 d . . .
C41 C 0.1034(6) 0.4845(4) 0.3574(4) 0.048(2) Uani 1 1 d . . .
H41 H 0.0908 0.4591 0.3265 0.058 Uiso 1 1 calc R . .
C42 C 0.1265(6) 0.5386(4) 0.3412(4) 0.047(2) Uani 1 1 d . . .
C43 C 0.1280(6) 0.5499(5) 0.2800(4) 0.059(3) Uani 1 1 d . . .
H43 H 0.1146 0.5211 0.2531 0.070 Uiso 1 1 calc R . .
C44 C 0.1474(7) 0.5992(6) 0.2588(5) 0.074(4) Uani 1 1 d . . .
H44 H 0.1458 0.6050 0.2175 0.088 Uiso 1 1 calc R . .
C45 C 0.1695(8) 0.6416(5) 0.2964(5) 0.071(3) Uani 1 1 d . . .
H45 H 0.1839 0.6766 0.2812 0.085 Uiso 1 1 calc R . .
C46 C 0.1709(7) 0.6331(5) 0.3564(5) 0.063(3) Uani 1 1 d . . .
C47 C 0.1487(6) 0.5811(4) 0.3798(4) 0.046(2) Uani 1 1 d . . .
C48 C 0.2155(10) 0.7271(5) 0.3829(8) 0.116(6) Uani 1 1 d . . .
H48A H 0.2608 0.7417 0.4116 0.139 Uiso 1 1 calc R . .
H48B H 0.2469 0.7275 0.3463 0.139 Uiso 1 1 calc R . .
C49 C 0.1359(12) 0.7601(5) 0.3786(8) 0.117(6) Uani 1 1 d . . .
H49A H 0.0878 0.7450 0.3518 0.140 Uiso 1 1 calc R . .
H49B H 0.1546 0.7947 0.3643 0.140 Uiso 1 1 calc R . .
C50 C 0.0129(14) 0.8010(6) 0.4287(6) 0.122(6) Uani 1 1 d . . .
H50A H -0.0026 0.8058 0.3880 0.146 Uiso 1 1 calc R . .
H50B H -0.0417 0.7830 0.4450 0.146 Uiso 1 1 calc R . .
C51 C 0.0205(15) 0.8466(9) 0.4515(6) 0.155(9) Uani 1 1 d . . .
H51A H -0.0410 0.8650 0.4464 0.186 Uiso 1 1 calc R . .
H51B H 0.0684 0.8670 0.4315 0.186 Uiso 1 1 calc R . .
C52 C 0.0824(9) 0.8921(5) 0.5396(6) 0.078(3) Uani 1 1 d . . .
C53 C 0.0921(11) 0.9415(7) 0.5109(6) 0.098(5) Uani 1 1 d . . .
H53 H 0.0739 0.9452 0.4703 0.118 Uiso 1 1 calc R . .
C54 C 0.1283(14) 0.9840(7) 0.5423(11) 0.128(8) Uani 1 1 d . . .
H54 H 0.1340 1.0181 0.5230 0.154 Uiso 1 1 calc R . .
C55 C 0.1561(11) 0.9812(6) 0.5982(10) 0.105(5) Uani 1 1 d . . .
H55 H 0.1827 1.0122 0.6182 0.125 Uiso 1 1 calc R . .
C56 C 0.1461(8) 0.9321(4) 0.6275(6) 0.077(3) Uani 1 1 d . . .
H56 H 0.1661 0.9292 0.6678 0.093 Uiso 1 1 calc R . .
C57 C 0.1074(8) 0.8879(4) 0.5984(5) 0.063(3) Uani 1 1 d . . .
C58 C 0.1240(7) 0.8341(4) 0.6841(4) 0.052(2) Uani 1 1 d . . .
H58A H 0.0898 0.8599 0.7068 0.062 Uiso 1 1 calc R . .
H58B H 0.1928 0.8411 0.6888 0.062 Uiso 1 1 calc R . .
C59 C 0.1023(7) 0.7785(4) 0.7039(4) 0.050(2) Uani 1 1 d . . .
H59A H 0.1170 0.7754 0.7449 0.060 Uiso 1 1 calc R . .
H59B H 0.0341 0.7708 0.6969 0.060 Uiso 1 1 calc R . .
C60 C 0.1742(6) 0.6916(4) 0.7030(4) 0.045(2) Uani 1 1 d . . .
H60A H 0.1134 0.6724 0.7039 0.055 Uiso 1 1 calc R . .
H60B H 0.1967 0.6985 0.7423 0.055 Uiso 1 1 calc R . .
C61 C 0.2493(6) 0.6579(4) 0.6722(4) 0.048(2) Uani 1 1 d . . .
H61A H 0.2937 0.6816 0.6534 0.058 Uiso 1 1 calc R . .
H61B H 0.2865 0.6373 0.7006 0.058 Uiso 1 1 calc R . .
C62 C 0.1800(5) 0.5716(3) 0.6487(4) 0.0408(19) Uani 1 1 d . . .
C63 C 0.1749(6) 0.5559(4) 0.7062(4) 0.046(2) Uani 1 1 d . . .
H63 H 0.1884 0.5816 0.7366 0.055 Uiso 1 1 calc R . .
C64 C 0.1509(7) 0.5042(4) 0.7201(4) 0.049(2) Uani 1 1 d . . .
H64 H 0.1488 0.4941 0.7602 0.059 Uiso 1 1 calc R . .
C65 C 0.1300(6) 0.4671(4) 0.6788(4) 0.047(2) Uani 1 1 d . . .
H65 H 0.1157 0.4308 0.6900 0.056 Uiso 1 1 calc R . .
C66 C 0.1289(5) 0.4814(3) 0.6178(3) 0.0345(17) Uani 1 1 d . . .
C67 C 0.1541(5) 0.5348(3) 0.6029(4) 0.0360(18) Uani 1 1 d . . .
C68 C 0.1035(5) 0.4399(3) 0.5780(4) 0.0368(18) Uani 1 1 d . . .
H68 H 0.0878 0.4054 0.5941 0.044 Uiso 1 1 calc R . .
C69 C 0.8368(15) 0.8308(11) 0.5940(8) 0.187(11) Uani 1 1 d . . .
H69A H 0.8498 0.8671 0.6065 0.224 Uiso 1 1 calc R . .
H69B H 0.8964 0.8160 0.5802 0.224 Uiso 1 1 calc R . .
C70 C 0.2634(9) 1.1400(5) 0.6224(5) 0.082(4) Uani 1 1 d . . .
H70A H 0.2511 1.1770 0.6122 0.098 Uiso 1 1 calc R . .
H70B H 0.2615 1.1193 0.5872 0.098 Uiso 1 1 calc R . .
C71 C 0.7917(16) 0.0104(12) 0.6543(8) 0.212(13) Uani 1 1 d . . .
H71A H 0.7823 0.0034 0.6947 0.255 Uiso 1 1 calc R . .
H71B H 0.7883 0.0486 0.6481 0.255 Uiso 1 1 calc R . .

loop_
_atom_site_aniso_label
_atom_site_aniso_U_11
_atom_site_aniso_U_22
_atom_site_aniso_U_33
_atom_site_aniso_U_23
_atom_site_aniso_U_13
_atom_site_aniso_U_12
Pd1 0.0256(3) 0.0393(4) 0.0403(3) -0.0016(3) 0.0018(2) 0.0026(3)
Pd2 0.0270(3) 0.0365(3) 0.0400(3) 0.0015(3) 0.0027(2) 0.0062(3)
Cl1 0.0641(16) 0.0679(17) 0.0507(13) 0.0057(12) -0.0094(11) 0.0130(13)
Cl2 0.094(3) 0.300(8) 0.067(2) 0.069(4) -0.018(2) -0.057(4)
Cl3 0.60(2) 0.331(14) 0.330(13) 0.021(11) -0.328(16) -0.124(14)
Cl4 0.128(4) 0.153(4) 0.166(4) -0.074(4) 0.028(3) -0.049(3)
Cl5 0.097(2) 0.104(3) 0.0739(19) 0.0211(18) -0.0070(16) -0.0228(19)
Cl6 0.098(2) 0.089(2) 0.081(2) 0.0164(17) 0.0271(18) 0.0088(18)
Cl7 0.082(3) 0.406(10) 0.095(3) 0.059(4) -0.004(2) 0.013(4)
Cl8 0.099(4) 0.461(13) 0.217(7) 0.205(8) -0.030(4) -0.043(6)
Na1 0.054(2) 0.047(2) 0.0409(17) -0.0009(15) 0.0009(15) 0.0015(16)
Na2 0.0287(14) 0.0157(13) 0.0252(13) -0.0076(10) 0.0077(11) -0.0070(10)
O1W 0.046(4) 0.059(4) 0.065(4) 0.008(3) 0.018(3) 0.005(3)
O2W 0.091(5) 0.047(4) 0.044(3) 0.003(3) 0.006(3) 0.019(4)
O1 0.047(3) 0.041(3) 0.033(3) 0.002(2) 0.001(2) 0.001(3)
O2 0.053(4) 0.055(4) 0.039(3) 0.005(3) 0.007(3) -0.010(3)
O3 0.058(4) 0.041(3) 0.054(4) 0.009(3) 0.007(3) 0.000(3)
O4 0.058(4) 0.058(4) 0.055(4) -0.001(3) 0.003(3) 0.006(3)
O5 0.064(4) 0.048(4) 0.051(4) 0.000(3) -0.003(3) 0.006(3)
O6 0.052(4) 0.049(4) 0.039(3) -0.008(3) 0.001(3) 0.011(3)
O7 0.040(3) 0.042(3) 0.037(3) -0.004(3) -0.002(2) -0.001(3)
O8 0.035(3) 0.038(3) 0.033(3) 0.000(2) 0.005(2) 0.001(2)
O9 0.048(3) 0.032(3) 0.042(3) 0.010(3) 0.007(3) 0.006(3)
O10 0.095(6) 0.040(4) 0.095(6) 0.013(4) 0.044(5) 0.016(4)
O11 0.101(6) 0.077(5) 0.057(4) 0.000(4) 0.022(4) 0.020(5)
O12 0.136(8) 0.105(7) 0.049(4) -0.006(4) -0.011(5) 0.061(6)
O13 0.066(4) 0.043(4) 0.057(4) -0.009(3) -0.002(3) 0.008(3)
O14 0.043(3) 0.041(3) 0.042(3) -0.004(3) 0.002(2) 0.006(3)
O15 0.045(3) 0.037(3) 0.037(3) -0.006(3) 0.005(2) 0.000(3)
O16 0.034(3) 0.040(3) 0.033(3) 0.001(2) 0.002(2) 0.002(2)
O17 0.104(7) 0.127(8) 0.133(8) -0.042(7) 0.000(6) -0.039(6)
O18 0.170(10) 0.106(7) 0.059(5) 0.017(5) 0.003(5) 0.071(7)
O19 0.090(6) 0.088(6) 0.049(4) -0.005(4) -0.003(4) 0.005(4)
O20 0.070(5) 0.087(6) 0.082(5) 0.016(4) 0.001(4) 0.022(4)
O21 0.241(17) 0.34(2) 0.079(8) 0.073(11) -0.006(9) -0.126(16)
O22 0.26(2) 0.30(2) 0.096(9) 0.090(12) -0.001(10) -0.085(17)
O23 0.152(13) 0.32(2) 0.137(11) -0.024(14) -0.050(10) 0.010(14)
O24 0.082(11) 0.93(7) 0.212(18) 0.16(3) -0.036(11) -0.07(2)
N1 0.032(3) 0.038(4) 0.054(4) 0.007(3) 0.004(3) 0.014(3)
N2 0.025(3) 0.039(4) 0.048(4) -0.008(3) 0.005(3) 0.003(3)
N3 0.039(4) 0.031(4) 0.042(4) 0.001(3) -0.006(3) 0.010(3)
N4 0.023(3) 0.048(4) 0.044(4) -0.003(3) -0.005(3) 0.009(3)
C1 0.022(4) 0.041(5) 0.064(6) -0.014(4) 0.002(4) 0.002(3)
C2 0.037(5) 0.038(5) 0.083(7) -0.004(5) 0.003(4) 0.005(4)
C3 0.037(5) 0.042(5) 0.097(8) -0.009(6) 0.001(5) 0.006(4)
C4 0.036(5) 0.050(6) 0.089(8) -0.015(6) -0.001(5) 0.004(4)
C5 0.029(4) 0.056(6) 0.067(6) -0.023(5) 0.003(4) 0.003(4)
C6 0.016(4) 0.064(6) 0.070(6) 0.001(5) 0.013(4) 0.009(4)
C7 0.034(4) 0.056(6) 0.043(5) -0.012(4) -0.003(4) 0.014(4)
C8 0.027(4) 0.053(6) 0.045(5) -0.003(4) -0.007(3) 0.007(4)
C9 0.040(5) 0.060(6) 0.040(5) -0.012(4) 0.003(4) 0.006(4)
C10 0.048(6) 0.103(9) 0.038(5) 0.000(6) 0.004(4) 0.011(6)
C11 0.053(6) 0.066(6) 0.039(5) 0.001(5) 0.008(4) 0.005(5)
C12 0.035(4) 0.055(6) 0.044(5) -0.007(4) 0.007(4) 0.004(4)
C13 0.027(4) 0.049(5) 0.046(5) 0.004(4) 0.007(3) 0.006(4)
C14 0.041(5) 0.059(6) 0.050(5) 0.007(5) 0.010(4) -0.003(4)
C15 0.041(5) 0.050(6) 0.061(6) 0.014(5) 0.007(4) -0.008(4)
C16 0.078(7) 0.056(6) 0.051(6) 0.003(5) 0.000(5) 0.002(5)
C17 0.071(7) 0.066(7) 0.061(7) 0.015(5) 0.001(5) 0.016(6)
C18 0.051(5) 0.049(6) 0.064(6) -0.003(5) 0.021(5) 0.002(4)
C19 0.091(8) 0.060(7) 0.066(7) 0.009(6) 0.028(6) -0.006(6)
C20 0.099(10) 0.040(7) 0.133(13) 0.001(7) 0.048(10) -0.011(6)
C21 0.090(9) 0.048(7) 0.103(10) -0.007(7) 0.033(8) -0.004(6)
C22 0.066(7) 0.053(6) 0.074(7) -0.017(6) 0.008(5) 0.009(5)
C23 0.051(5) 0.039(5) 0.072(7) -0.002(5) 0.016(5) 0.002(4)
C24 0.063(6) 0.054(6) 0.055(6) -0.010(5) 0.000(5) -0.004(5)
C25 0.056(6) 0.069(7) 0.048(5) -0.009(5) 0.001(4) 0.004(5)
C26 0.035(5) 0.055(6) 0.066(6) -0.004(5) 0.000(4) -0.004(4)
C27 0.040(5) 0.056(6) 0.047(5) 0.000(4) -0.003(4) 0.002(4)
C28 0.031(4) 0.053(6) 0.041(5) 0.003(4) 0.002(3) 0.006(4)
C29 0.042(5) 0.056(6) 0.043(5) -0.004(4) -0.005(4) 0.009(4)
C30 0.054(6) 0.052(6) 0.057(6) 0.015(5) 0.008(5) 0.007(5)
C31 0.043(5) 0.046(5) 0.053(5) 0.008(4) 0.011(4) 0.002(4)
C32 0.024(4) 0.049(5) 0.048(5) 0.006(4) 0.003(3) 0.007(3)
C33 0.021(4) 0.038(5) 0.058(5) 0.003(4) 0.006(3) 0.001(3)
C34 0.028(4) 0.040(5) 0.061(6) 0.010(4) 0.002(4) 0.006(3)
C35 0.022(4) 0.032(4) 0.056(5) 0.002(4) -0.006(3) 0.000(3)
C36 0.044(5) 0.040(5) 0.063(6) 0.004(4) -0.011(4) 0.001(4)
C37 0.050(6) 0.037(5) 0.088(8) -0.009(5) -0.021(5) -0.011(4)
C38 0.049(5) 0.052(6) 0.068(7) -0.017(5) -0.016(5) -0.001(5)
C39 0.038(5) 0.061(6) 0.058(6) -0.013(5) -0.006(4) -0.008(4)
C40 0.020(4) 0.041(5) 0.067(6) 0.004(4) 0.006(4) 0.003(3)
C41 0.033(4) 0.067(6) 0.044(5) -0.003(5) -0.003(4) 0.007(4)
C42 0.030(4) 0.067(7) 0.042(5) 0.008(5) 0.004(4) 0.009(4)
C43 0.039(5) 0.094(8) 0.043(5) 0.006(5) 0.001(4) 0.007(5)
C44 0.041(5) 0.119(11) 0.062(7) 0.047(7) 0.010(5) 0.016(6)
C45 0.068(7) 0.068(7) 0.079(8) 0.034(7) 0.030(6) 0.023(6)
C46 0.047(5) 0.066(7) 0.077(7) 0.034(6) 0.024(5) 0.028(5)
C47 0.029(4) 0.055(6) 0.054(5) 0.007(5) 0.010(4) 0.017(4)
C48 0.101(10) 0.069(9) 0.185(16) 0.055(10) 0.087(11) 0.017(8)
C49 0.141(14) 0.055(8) 0.160(15) 0.023(9) 0.062(12) 0.017(9)
C50 0.175(16) 0.105(12) 0.080(9) -0.030(9) -0.059(10) 0.059(12)
C51 0.21(2) 0.179(19) 0.074(10) -0.013(11) -0.045(11) 0.127(17)
C52 0.082(8) 0.058(7) 0.096(9) -0.011(7) 0.024(7) 0.028(6)
C53 0.109(11) 0.099(11) 0.088(9) 0.036(9) 0.036(8) 0.055(9)
C54 0.125(15) 0.077(11) 0.19(2) 0.039(14) 0.066(15) 0.045(11)
C55 0.080(10) 0.063(9) 0.173(17) 0.016(10) 0.039(11) 0.004(7)
C56 0.070(7) 0.050(7) 0.113(10) -0.005(7) 0.022(7) 0.014(6)
C57 0.065(7) 0.050(6) 0.074(7) 0.001(6) 0.020(6) 0.017(5)
C58 0.052(5) 0.042(5) 0.061(6) -0.017(5) 0.001(4) -0.006(4)
C59 0.048(5) 0.061(6) 0.042(5) -0.021(4) 0.002(4) 0.009(4)
C60 0.036(4) 0.054(6) 0.047(5) -0.006(4) 0.002(4) -0.007(4)
C61 0.036(4) 0.051(5) 0.057(5) -0.002(4) 0.001(4) 0.002(4)
C62 0.027(4) 0.045(5) 0.051(5) -0.002(4) 0.007(3) 0.005(4)
C63 0.046(5) 0.052(6) 0.039(5) -0.010(4) 0.002(4) -0.001(4)
C64 0.053(5) 0.061(6) 0.033(4) 0.006(4) 0.001(4) -0.005(5)
C65 0.046(5) 0.050(5) 0.045(5) 0.016(4) 0.004(4) 0.003(4)
C66 0.031(4) 0.034(5) 0.038(4) 0.007(3) -0.001(3) 0.005(3)
C67 0.020(3) 0.038(4) 0.050(5) 0.007(4) 0.005(3) 0.011(3)
C68 0.022(4) 0.035(4) 0.054(5) 0.003(4) 0.004(3) -0.003(3)
C69 0.148(18) 0.29(3) 0.123(15) 0.044(18) -0.030(13) -0.085(19)
C70 0.104(10) 0.084(9) 0.057(6) 0.017(6) 0.005(6) -0.021(7)
C71 0.16(2) 0.38(4) 0.099(14) 0.081(19) 0.016(13) 0.10(2)

loop_
_atom_type_symbol
_atom_type_description
_atom_type_scat_dispersion_real
_atom_type_scat_dispersion_imag
_atom_type_scat_source
C C 0.0033 0.0016 'International Tables Vol C Tables 4.2.6.8 and 6.1.1.4'
H H 0.0000 0.0000 'International Tables Vol C Tables 4.2.6.8 and 6.1.1.4'
N N 0.0061 0.0033 'International Tables Vol C Tables 4.2.6.8 and 6.1.1.4'
O O 0.0106 0.0060 'International Tables Vol C Tables 4.2.6.8 and 6.1.1.4'
Na Na 0.0362 0.0249 'International Tables Vol C Tables 4.2.6.8 and 6.1.1.4'
Cl Cl 0.1484 0.1585 'International Tables Vol C Tables 4.2.6.8 and 6.1.1.4'
Pd Pd -0.9988 1.0072 'International Tables Vol C Tables 4.2.6.8 and 6.1.1.4'

loop_
_geom_angle_atom_site_label_1
_geom_angle_atom_site_label_2
_geom_angle_atom_site_label_3
_geom_angle
_geom_angle_site_symmetry_1
_geom_angle_site_symmetry_3
_geom_angle_publ_flag
N1 Pd1 N2 84.1(3) . . ?
N1 Pd1 O8 95.3(3) . . ?
N2 Pd1 O8 179.4(3) . . ?
N1 Pd1 O1 178.0(3) . . ?
N2 Pd1 O1 94.5(3) . . ?
O8 Pd1 O1 86.1(2) . . ?
N1 Pd1 Na2 121.01(19) . . ?
N2 Pd1 Na2 113.17(19) . . ?
O8 Pd1 Na2 66.99(15) . . ?
O1 Pd1 Na2 58.38(16) . . ?
N3 Pd2 N4 84.1(3) . . ?
N3 Pd2 O9 178.8(3) . . ?
N4 Pd2 O9 95.5(3) . . ?
N3 Pd2 O16 95.5(2) . . ?
N4 Pd2 O16 179.1(2) . . ?
O9 Pd2 O16 84.9(2) . . ?
N3 Pd2 Na2 137.7(2) . . ?
N4 Pd2 Na2 137.5(2) . . ?
O9 Pd2 Na2 42.84(17) . . ?
O16 Pd2 Na2 42.83(15) . . ?
O18 Cl1 O19 108.6(5) . . ?
O18 Cl1 O20 110.1(5) . . ?
O19 Cl1 O20 111.0(5) . . ?
O18 Cl1 O17 109.1(7) . . ?
O19 Cl1 O17 110.0(6) . . ?
O20 Cl1 O17 108.0(6) . . ?
O24 Cl2 O22 108.4(15) . . ?
O24 Cl2 O21 109.8(12) . . ?
O22 Cl2 O21 113.0(13) . . ?
O24 Cl2 O23 112.0(19) . . ?
O22 Cl2 O23 103.1(10) . . ?
O21 Cl2 O23 110.4(10) . . ?
O2W Na1 O3 86.0(2) . . ?
O2W Na1 O1W 88.4(3) . . ?
O3 Na1 O1W 112.6(2) . . ?
O2W Na1 O6 82.7(2) . . ?
O3 Na1 O6 129.7(3) . . ?
O1W Na1 O6 115.8(2) . . ?
O2W Na1 O4 149.4(2) . . ?
O3 Na1 O4 67.9(2) . . ?
O1W Na1 O4 87.2(2) . . ?
O6 Na1 O4 126.1(2) . . ?
O2W Na1 O5 148.2(3) . . ?
O3 Na1 O5 111.0(2) . . ?
O1W Na1 O5 107.9(2) . . ?
O6 Na1 O5 65.7(2) . . ?
O4 Na1 O5 60.9(2) . . ?
O2W Na1 Na2 44.7(2) . . ?
O3 Na1 Na2 100.39(18) . . ?
O1W Na1 Na2 43.87(17) . . ?
O6 Na1 Na2 104.96(18) . . ?
O4 Na1 Na2 122.55(19) . . ?
O5 Na1 Na2 145.38(19) . . ?
O16 Na2 O9 62.02(17) . . ?
O16 Na2 O15 56.98(16) . . ?
O9 Na2 O15 118.47(18) . . ?
O16 Na2 O1W 132.20(18) . . ?
O9 Na2 O1W 140.6(2) . . ?
O15 Na2 O1W 82.57(18) . . ?
O16 Na2 O10 118.8(2) . . ?
O9 Na2 O10 57.3(2) . . ?
O15 Na2 O10 165.3(2) . . ?
O1W Na2 O10 93.5(2) . . ?
O16 Na2 O2W 124.95(19) . . ?
O9 Na2 O2W 135.60(19) . . ?
O15 Na2 O2W 88.48(18) . . ?
O1W Na2 O2W 72.27(18) . . ?
O10 Na2 O2W 103.9(2) . . ?
O16 Na2 Pd1 66.00(12) . . ?
O9 Na2 Pd1 69.71(13) . . ?
O15 Na2 Pd1 92.05(13) . . ?
O1W Na2 Pd1 147.05(16) . . ?
O10 Na2 Pd1 98.71(15) . . ?
O2W Na2 Pd1 75.12(14) . . ?
O16 Na2 Pd2 31.35(11) . . ?
O9 Na2 Pd2 31.16(12) . . ?
O15 Na2 Pd2 88.33(13) . . ?
O1W Na2 Pd2 151.50(15) . . ?
O10 Na2 Pd2 88.49(17) . . ?
O2W Na2 Pd2 134.65(15) . . ?
Pd1 Na2 Pd2 59.81(4) . . ?
O16 Na2 Na1 142.25(15) . . ?
O9 Na2 Na1 155.07(15) . . ?
O15 Na2 Na1 86.43(13) . . ?
O1W Na2 Na1 36.64(14) . . ?
O10 Na2 Na1 98.92(18) . . ?
O2W Na2 Na1 35.72(13) . . ?
Pd1 Na2 Na1 110.83(8) . . ?
Pd2 Na2 Na1 169.11(9) . . ?
Na1 O1W Na2 99.5(2) . . ?
Na1 O2W Na2 99.6(3) . . ?
C13 O1 Pd1 124.0(5) . . ?
C12 O2 C14 118.0(6) . . ?
C16 O3 C15 114.1(7) . . ?
C16 O3 Na1 119.4(5) . . ?
C15 O3 Na1 124.4(5) . . ?
C18 O4 C17 119.4(8) . . ?
C18 O4 Na1 117.7(6) . . ?
C17 O4 Na1 103.1(6) . . ?
C23 O5 C24 117.2(8) . . ?
C23 O5 Na1 117.9(6) . . ?
C24 O5 Na1 115.1(5) . . ?
C26 O6 C25 114.5(7) . . ?
C26 O6 Na1 130.8(5) . . ?
C25 O6 Na1 111.8(5) . . ?
C28 O7 C27 116.9(6) . . ?
C33 O8 Pd1 122.1(5) . . ?
C47 O9 Pd2 123.2(6) . . ?
C47 O9 Na2 129.6(5) . . ?
Pd2 O9 Na2 106.0(2) . . ?
C46 O10 C48 122.1(10) . . ?
C46 O10 Na2 121.6(5) . . ?
C48 O10 Na2 116.1(9) . . ?
C49 O11 C50 108.0(11) . . ?
C52 O12 C51 117.9(13) . . ?
C57 O13 C58 116.0(8) . . ?
C60 O14 C59 112.4(6) . . ?
C62 O15 C61 117.0(6) . . ?
C62 O15 Na2 122.2(5) . . ?
C61 O15 Na2 118.7(5) . . ?
C67 O16 Pd2 123.4(5) . . ?
C67 O16 Na2 130.3(5) . . ?
Pd2 O16 Na2 105.8(2) . . ?
C34 N1 C1 124.4(7) . . ?
C34 N1 Pd1 123.3(6) . . ?
C1 N1 Pd1 112.2(5) . . ?
C7 N2 C6 123.3(8) . . ?
C7 N2 Pd1 124.0(6) . . ?
C6 N2 Pd1 112.7(6) . . ?
C68 N3 C35 122.7(7) . . ?
C68 N3 Pd2 123.7(6) . . ?
C35 N3 Pd2 113.6(5) . . ?
C41 N4 C40 123.4(8) . . ?
C41 N4 Pd2 124.1(6) . . ?
C40 N4 Pd2 112.5(5) . . ?
C2 C1 C6 119.9(9) . . ?
C2 C1 N1 124.5(9) . . ?
C6 C1 N1 115.6(8) . . ?
C3 C2 C1 119.4(10) . . ?
C4 C3 C2 120.2(10) . . ?
C3 C4 C5 121.4(10) . . ?
C4 C5 C6 119.0(10) . . ?
C5 C6 C1 120.0(9) . . ?
C5 C6 N2 124.5(9) . . ?
C1 C6 N2 115.5(8) . . ?
N2 C7 C8 127.2(8) . . ?
C9 C8 C7 117.1(8) . . ?
C9 C8 C13 118.7(8) . . ?
C7 C8 C13 124.2(8) . . ?
C10 C9 C8 123.1(9) . . ?
C9 C10 C11 120.0(9) . . ?
C12 C11 C10 118.7(9) . . ?
O2 C12 C11 123.5(8) . . ?
O2 C12 C13 113.5(7) . . ?
C11 C12 C13 123.0(9) . . ?
O1 C13 C12 117.7(8) . . ?
O1 C13 C8 125.8(8) . . ?
C12 C13 C8 116.4(7) . . ?
O2 C14 C15 106.1(7) . . ?
O3 C15 C14 111.9(7) . . ?
O3 C16 C17 107.8(8) . . ?
O4 C17 C16 111.3(8) . . ?
O4 C18 C19 125.6(10) . . ?
O4 C18 C23 115.4(8) . . ?
C19 C18 C23 118.9(10) . . ?
C18 C19 C20 120.4(12) . . ?
C21 C20 C19 120.1(11) . . ?
C20 C21 C22 121.9(12) . . ?
C21 C22 C23 118.8(11) . . ?
O5 C23 C22 125.1(10) . . ?
O5 C23 C18 115.1(9) . . ?
C22 C23 C18 119.7(9) . . ?
O5 C24 C25 106.5(8) . . ?
O6 C25 C24 110.7(8) . . ?
O6 C26 C27 111.8(7) . . ?
O7 C27 C26 107.6(7) . . ?
C29 C28 O7 125.9(8) . . ?
C29 C28 C33 121.0(8) . . ?
O7 C28 C33 113.1(7) . . ?
C28 C29 C30 121.7(9) . . ?
C31 C30 C29 118.4(9) . . ?
C30 C31 C32 121.9(8) . . ?
C34 C32 C33 124.8(8) . . ?
C34 C32 C31 115.8(8) . . ?
C33 C32 C31 119.3(8) . . ?
O8 C33 C32 126.4(8) . . ?
O8 C33 C28 116.2(7) . . ?
C32 C33 C28 117.4(8) . . ?
N1 C34 C32 127.6(8) . . ?
C36 C35 C40 119.3(8) . . ?
C36 C35 N3 125.8(8) . . ?
C40 C35 N3 114.9(7) . . ?
C35 C36 C37 120.0(9) . . ?
C38 C37 C36 119.4(9) . . ?
C39 C38 C37 120.9(9) . . ?
C38 C39 C40 120.2(9) . . ?
C39 C40 C35 120.2(8) . . ?
C39 C40 N4 125.0(8) . . ?
C35 C40 N4 114.8(7) . . ?
N4 C41 C42 125.6(9) . . ?
C47 C42 C41 125.7(8) . . ?
C47 C42 C43 117.5(9) . . ?
C41 C42 C43 116.8(9) . . ?
C44 C43 C42 123.0(11) . . ?
C43 C44 C45 120.1(10) . . ?
C44 C45 C46 119.8(10) . . ?
O10 C46 C45 125.1(10) . . ?
O10 C46 C47 114.1(9) . . ?
C45 C46 C47 120.8(12) . . ?
O9 C47 C42 125.8(8) . . ?
O9 C47 C46 115.6(9) . . ?
C42 C47 C46 118.7(9) . . ?
C49 C48 O10 115.5(11) . . ?
C48 C49 O11 109.3(14) . . ?
C51 C50 O11 117.4(15) . . ?
C50 C51 O12 113.6(15) . . ?
O12 C52 C57 114.9(11) . . ?
O12 C52 C53 124.9(14) . . ?
C57 C52 C53 120.2(13) . . ?
C54 C53 C52 117.8(15) . . ?
C55 C54 C53 123.9(17) . . ?
C54 C55 C56 118.8(18) . . ?
C57 C56 C55 120.1(14) . . ?
C56 C57 O13 123.8(11) . . ?
C56 C57 C52 119.3(11) . . ?
O13 C57 C52 116.9(10) . . ?
O13 C58 C59 108.0(7) . . ?
O14 C59 C58 109.1(7) . . ?
O14 C60 C61 109.0(7) . . ?
O15 C61 C60 113.4(7) . . ?
O15 C62 C63 125.7(8) . . ?
O15 C62 C67 113.9(7) . . ?
C63 C62 C67 120.4(8) . . ?
C64 C63 C62 120.6(8) . . ?
C65 C64 C63 121.6(8) . . ?
C64 C65 C66 120.8(8) . . ?
C68 C66 C67 125.6(7) . . ?
C68 C66 C65 116.3(7) . . ?
C67 C66 C65 118.1(8) . . ?
O16 C67 C66 125.7(8) . . ?
O16 C67 C62 115.9(7) . . ?
C66 C67 C62 118.3(7) . . ?
N3 C68 C66 126.1(7) . . ?
Cl3 C69 Cl4 112.1(12) . . ?
Cl5 C70 Cl6 112.7(6) . . ?
Cl8 C71 Cl7 109.8(15) . . ?

loop_
_geom_bond_atom_site_label_1
_geom_bond_atom_site_label_2
_geom_bond_distance
_geom_bond_site_symmetry_2
_geom_bond_publ_flag
Pd1 N1 1.958(7) . ?
Pd1 N2 1.966(7) . ?
Pd1 O8 1.991(5) . ?
Pd1 O1 2.000(5) . ?
Pd1 Na2 3.600(3) . ?
Pd2 N3 1.952(7) . ?
Pd2 N4 1.958(7) . ?
Pd2 O9 1.975(5) . ?
Pd2 O16 1.984(5) . ?
Pd2 Na2 3.669(2) . ?
Cl1 O18 1.395(8) . ?
Cl1 O19 1.425(7) . ?
Cl1 O20 1.426(8) . ?
Cl1 O17 1.437(9) . ?
Cl2 O24 1.285(18) . ?
Cl2 O22 1.316(17) . ?
Cl2 O21 1.327(13) . ?
Cl2 O23 1.378(19) . ?
Cl3 C69 1.641(19) . ?
Cl4 C69 1.744(19) . ?
Cl5 C70 1.725(11) . ?
Cl6 C70 1.763(13) . ?
Cl7 C71 1.73(2) . ?
Cl8 C71 1.71(3) . ?
Na1 O2W 2.325(7) . ?
Na1 O3 2.366(6) . ?
Na1 O1W 2.376(7) . ?
Na1 O6 2.381(7) . ?
Na1 O4 2.542(7) . ?
Na1 O5 2.569(7) . ?
Na1 Na2 3.926(4) . ?
Na2 O16 2.593(6) . ?
Na2 O9 2.596(6) . ?
Na2 O15 2.758(6) . ?
Na2 O1W 2.758(7) . ?
Na2 O10 2.759(8) . ?
Na2 O2W 2.799(8) . ?
O1 C13 1.306(9) . ?
O2 C12 1.373(10) . ?
O2 C14 1.426(10) . ?
O3 C16 1.405(11) . ?
O3 C15 1.425(10) . ?
O4 C18 1.365(11) . ?
O4 C17 1.396(11) . ?
O5 C23 1.368(11) . ?
O5 C24 1.434(11) . ?
O6 C26 1.411(10) . ?
O6 C25 1.432(10) . ?
O7 C28 1.371(10) . ?
O7 C27 1.428(10) . ?
O8 C33 1.318(9) . ?
O9 C47 1.317(10) . ?
O10 C46 1.385(13) . ?
O10 C48 1.450(13) . ?
O11 C49 1.425(15) . ?
O11 C50 1.436(16) . ?
O12 C52 1.379(15) . ?
O12 C51 1.473(15) . ?
O13 C57 1.384(12) . ?
O13 C58 1.429(11) . ?
O14 C60 1.416(10) . ?
O14 C59 1.438(9) . ?
O15 C62 1.374(10) . ?
O15 C61 1.433(10) . ?
O16 C67 1.304(9) . ?
N1 C34 1.294(11) . ?
N1 C1 1.429(11) . ?
N2 C7 1.308(11) . ?
N2 C6 1.410(11) . ?
N3 C68 1.312(10) . ?
N3 C35 1.424(10) . ?
N4 C41 1.296(11) . ?
N4 C40 1.449(11) . ?
C1 C2 1.400(12) . ?
C1 C6 1.404(13) . ?
C2 C3 1.391(13) . ?
C3 C4 1.378(14) . ?
C4 C5 1.390(14) . ?
C5 C6 1.398(13) . ?
C7 C8 1.419(13) . ?
C8 C9 1.403(12) . ?
C8 C13 1.432(12) . ?
C9 C10 1.340(14) . ?
C10 C11 1.396(14) . ?
C11 C12 1.385(12) . ?
C12 C13 1.412(12) . ?
C14 C15 1.527(13) . ?
C16 C17 1.498(14) . ?
C18 C19 1.375(14) . ?
C18 C23 1.421(14) . ?
C19 C20 1.385(17) . ?
C20 C21 1.351(19) . ?
C21 C22 1.376(15) . ?
C22 C23 1.391(14) . ?
C24 C25 1.440(13) . ?
C26 C27 1.515(12) . ?
C28 C29 1.349(12) . ?
C28 C33 1.447(12) . ?
C29 C30 1.437(13) . ?
C30 C31 1.341(13) . ?
C31 C32 1.450(12) . ?
C32 C34 1.397(12) . ?
C32 C33 1.410(12) . ?
C35 C36 1.365(11) . ?
C35 C40 1.409(12) . ?
C36 C37 1.411(12) . ?
C37 C38 1.387(14) . ?
C38 C39 1.352(13) . ?
C39 C40 1.386(12) . ?
C41 C42 1.432(13) . ?
C42 C47 1.405(13) . ?
C42 C43 1.437(12) . ?
C43 C44 1.347(15) . ?
C44 C45 1.388(16) . ?
C45 C46 1.396(15) . ?
C46 C47 1.438(13) . ?
C48 C49 1.363(18) . ?
C50 C51 1.25(2) . ?
C52 C57 1.388(16) . ?
C52 C53 1.401(18) . ?
C53 C54 1.36(2) . ?
C54 C55 1.33(2) . ?
C55 C56 1.402(18) . ?
C56 C57 1.379(15) . ?
C58 C59 1.486(13) . ?
C60 C61 1.523(12) . ?
C62 C63 1.385(12) . ?
C62 C67 1.430(11) . ?
C63 C64 1.366(13) . ?
C64 C65 1.344(13) . ?
C65 C66 1.450(11) . ?
C66 C68 1.413(11) . ?
C66 C67 1.415(11) . ?
